data_7201910
loop_
_publ_author_name
'Laus, Gerhard'
'Bentivoglio, Gino'
'Kahlenberg, Volker'
'Griesser, Ulrich J.'
'Schottenberger, Herwig'
'Nauer, Gerhard'

_publ_section_title
;
 Syntheses, crystal structures, and polymorphism of quaternary
 pyrrolidinium chlorides
;
_journal_issue 6
_journal_name_full CrystEngComm
_journal_page_first 748
_journal_paper_doi 10.1039/b718917f
_journal_volume 10
_journal_year 2008
_chemical_formula_moiety 'C8 H16 N, Cl'
_chemical_formula_sum 'C8 H16 Cl N'
_chemical_formula_weight 161.67
_chemical_name_systematic
;
?
;
_space_group_IT_number 14
_symmetry_cell_setting monoclinic
_symmetry_space_group_name_Hall '-P 2ybc'
_symmetry_space_group_name_H-M 'P 1 21/c 1'
_atom_sites_solution_hydrogens geom
_atom_sites_solution_primary direct
_atom_sites_solution_secondary difmap
_audit_creation_method SHELXL-97
_cell_angle_alpha 90.00
_cell_angle_beta 102.746(13)
_cell_angle_gamma 90.00
_cell_formula_units_Z 4
_cell_length_a 6.4857(10)
_cell_length_b 12.005(3)
_cell_length_c 12.526(2)
_cell_measurement_reflns_used 4775
_cell_measurement_temperature 173(2)
_cell_measurement_theta_max 27.23
_cell_measurement_theta_min 2.38
_cell_volume 951.3(3)
_computing_cell_refinement 'STOE X-AREA'
_computing_data_collection 'STOE X-AREA'
_computing_data_reduction 'STOE X-RED'
_computing_structure_refinement 'SHELXL-97 (Sheldrick, 1997)'
_diffrn_ambient_temperature 173(2)
_diffrn_detector_area_resol_mean 6.67
_diffrn_measured_fraction_theta_full 0.917
_diffrn_measured_fraction_theta_max 0.963
_diffrn_measurement_device_type 'STOE IPDS 2'
_diffrn_measurement_method 'rotation method'
_diffrn_radiation_monochromator graphite
_diffrn_radiation_source 'fine-focus sealed tube'
_diffrn_radiation_type MoK\a
_diffrn_radiation_wavelength 0.71073
_diffrn_reflns_av_R_equivalents 0.0621
_diffrn_reflns_av_sigmaI/netI 0.0483
_diffrn_reflns_limit_h_max 7
_diffrn_reflns_limit_h_min -8
_diffrn_reflns_limit_k_max 15
_diffrn_reflns_limit_k_min -15
_diffrn_reflns_limit_l_max 15
_diffrn_reflns_limit_l_min -15
_diffrn_reflns_number 7080
_diffrn_reflns_theta_full 26.55
_diffrn_reflns_theta_max 26.55
_diffrn_reflns_theta_min 2.38
_exptl_absorpt_coefficient_mu 0.336
_exptl_absorpt_correction_type none
_exptl_crystal_colour colorless
_exptl_crystal_density_diffrn 1.129
_exptl_crystal_density_method 'not measured'
_exptl_crystal_description prism
_exptl_crystal_F_000 352
_exptl_crystal_size_max 0.200
_exptl_crystal_size_mid 0.133
_exptl_crystal_size_min 0.100
_refine_diff_density_max 0.204
_refine_diff_density_min -0.211
_refine_diff_density_rms 0.050
_refine_ls_extinction_coef 0.015(3)
_refine_ls_extinction_expression Fc^*^=kFc[1+0.001xFc^2^\l^3^/sin(2\q)]^-1/4^
_refine_ls_extinction_method SHELXL
_refine_ls_goodness_of_fit_ref 1.035
_refine_ls_hydrogen_treatment constr
_refine_ls_matrix_type full
_refine_ls_number_parameters 93
_refine_ls_number_reflns 1900
_refine_ls_number_restraints 0
_refine_ls_restrained_S_all 1.035
_refine_ls_R_factor_all 0.0662
_refine_ls_R_factor_gt 0.0406
_refine_ls_shift/su_max 0.000
_refine_ls_shift/su_mean 0.000
_refine_ls_structure_factor_coef Fsqd
_refine_ls_weighting_details 'calc w=1/[\s^2^(Fo^2^)+(0.0422P)^2^+0.2336P] where P=(Fo^2^+2Fc^2^)/3'
_refine_ls_weighting_scheme calc
_refine_ls_wR_factor_gt 0.0878
_refine_ls_wR_factor_ref 0.0970
_reflns_number_gt 1402
_reflns_number_total 1900
_reflns_threshold_expression >2sigma(I)
_cod_data_source_file b718917f.txt
_cod_data_source_block CCDC617233
_cod_original_sg_symbol_Hall -P2ybc
_cod_original_sg_symbol_H-M P21/c
_cod_database_code 7201910

loop_
_symmetry_equiv_pos_as_xyz
'x, y, z'
'-x, y+1/2, -z+1/2'
'-x, -y, -z'
'x, -y-1/2, z-1/2'

loop_
_atom_site_label
_atom_site_type_symbol
_atom_site_fract_x
_atom_site_fract_y
_atom_site_fract_z
_atom_site_U_iso_or_equiv
_atom_site_adp_type
_atom_site_occupancy
_atom_site_symmetry_multiplicity
_atom_site_calc_flag
_atom_site_refinement_flags
_atom_site_disorder_assembly
_atom_site_disorder_group
Cl1 Cl 0.62337(9) 0.03594(4) 0.77889(4) 0.03035(19) Uani 1 1 d . . .
N1 N 0.8406(3) 0.36494(13) 0.64581(14) 0.0243(4) Uani 1 1 d . . .
C2 C 0.8109(4) 0.47480(18) 0.58797(19) 0.0317(5) Uani 1 1 d . . .
H2A H 0.7706 0.4624 0.5088 0.048 Uiso 1 1 calc R . .
H2B H 0.9433 0.5171 0.6057 0.048 Uiso 1 1 calc R . .
H2C H 0.6993 0.5169 0.6115 0.048 Uiso 1 1 calc R . .
C3 C 0.9104(4) 0.3803(2) 0.76823(17) 0.0318(5) Uani 1 1 d . . .
H3A H 0.7884 0.3982 0.8008 0.038 Uiso 1 1 calc R . .
H3B H 1.0161 0.4408 0.7861 0.038 Uiso 1 1 calc R . .
C4 C 0.6353(4) 0.29921(17) 0.62100(17) 0.0275(5) Uani 1 1 d . . .
H4A H 0.6485 0.2354 0.6721 0.033 Uiso 1 1 calc R . .
H4B H 0.5199 0.3475 0.6344 0.033 Uiso 1 1 calc R . .
C5 C 1.0071(4) 0.2685(2) 0.80979(19) 0.0398(6) Uani 1 1 d . . .
H5A H 0.9023 0.2215 0.8355 0.048 Uiso 1 1 calc R . .
H5B H 1.1312 0.2792 0.8710 0.048 Uiso 1 1 calc R . .
C6 C 0.5427(5) 0.1501(2) 0.4852(2) 0.0424(6) Uani 1 1 d . . .
H6A H 0.5556 0.0985 0.5437 0.051 Uiso 1 1 calc R . .
H6B H 0.5055 0.1248 0.4116 0.051 Uiso 1 1 calc R . .
C7 C 1.0210(4) 0.29983(18) 0.62005(19) 0.0306(5) Uani 1 1 d . . .
H7A H 1.1438 0.3488 0.6200 0.037 Uiso 1 1 calc R . .
H7B H 0.9787 0.2631 0.5478 0.037 Uiso 1 1 calc R . .
C8 C 0.5763(4) 0.25624(19) 0.50592(19) 0.0323(5) Uani 1 1 d . . .
H8 H 0.5629 0.3072 0.4467 0.039 Uiso 1 1 calc R . .
C10 C 1.0734(4) 0.2140(2) 0.7113(2) 0.0411(6) Uani 1 1 d . . .
H10A H 1.2265 0.1969 0.7288 0.049 Uiso 1 1 calc R . .
H10B H 0.9937 0.1442 0.6900 0.049 Uiso 1 1 calc R . .

loop_
_atom_site_aniso_label
_atom_site_aniso_U_11
_atom_site_aniso_U_22
_atom_site_aniso_U_33
_atom_site_aniso_U_23
_atom_site_aniso_U_13
_atom_site_aniso_U_12
Cl1 0.0306(3) 0.0277(3) 0.0327(3) 0.0020(2) 0.0084(2) -0.0013(2)
N1 0.0233(11) 0.0233(8) 0.0259(8) -0.0005(6) 0.0066(7) -0.0016(7)
C2 0.0338(14) 0.0247(10) 0.0374(12) 0.0035(9) 0.0113(10) -0.0021(9)
C3 0.0344(15) 0.0361(12) 0.0250(10) -0.0026(9) 0.0077(9) -0.0085(9)
C4 0.0228(13) 0.0264(10) 0.0327(11) -0.0004(8) 0.0061(9) -0.0031(8)
C5 0.0370(17) 0.0452(14) 0.0326(12) 0.0098(10) -0.0020(10) -0.0079(11)
C6 0.0482(18) 0.0387(12) 0.0362(13) 0.0045(10) 0.0042(11) 0.0055(11)
C7 0.0253(14) 0.0304(11) 0.0373(12) -0.0003(9) 0.0104(9) 0.0005(9)
C8 0.0298(15) 0.0314(11) 0.0327(11) 0.0021(9) 0.0029(9) -0.0022(9)
C10 0.0311(16) 0.0340(12) 0.0564(15) 0.0108(11) 0.0082(12) 0.0043(10)

loop_
_atom_type_symbol
_atom_type_description
_atom_type_scat_dispersion_real
_atom_type_scat_dispersion_imag
_atom_type_scat_source
C C 0.0033 0.0016 'International Tables Vol C Tables 4.2.6.8 and 6.1.1.4'
N N 0.0061 0.0033 'International Tables Vol C Tables 4.2.6.8 and 6.1.1.4'
Cl Cl 0.1484 0.1585 'International Tables Vol C Tables 4.2.6.8 and 6.1.1.4'
H H 0.0000 0.0000 'International Tables Vol C Tables 4.2.6.8 and 6.1.1.4'

loop_
_geom_angle_atom_site_label_1
_geom_angle_atom_site_label_2
_geom_angle_atom_site_label_3
_geom_angle
_geom_angle_site_symmetry_1
_geom_angle_site_symmetry_3
_geom_angle_publ_flag
C2 N1 C7 112.23(16) . . ?
C2 N1 C3 111.19(16) . . ?
C7 N1 C3 102.05(18) . . ?
C2 N1 C4 110.18(17) . . ?
C7 N1 C4 112.04(16) . . ?
C3 N1 C4 108.87(16) . . ?
N1 C2 H2A 109.5 . . ?
N1 C2 H2B 109.5 . . ?
H2A C2 H2B 109.5 . . ?
N1 C2 H2C 109.5 . . ?
H2A C2 H2C 109.5 . . ?
H2B C2 H2C 109.5 . . ?
N1 C3 C5 104.34(18) . . ?
N1 C3 H3A 110.9 . . ?
C5 C3 H3A 110.9 . . ?
N1 C3 H3B 110.9 . . ?
C5 C3 H3B 110.9 . . ?
H3A C3 H3B 108.9 . . ?
C8 C4 N1 113.68(18) . . ?
C8 C4 H4A 108.8 . . ?
N1 C4 H4A 108.8 . . ?
C8 C4 H4B 108.8 . . ?
N1 C4 H4B 108.8 . . ?
H4A C4 H4B 107.7 . . ?
C3 C5 C10 105.49(18) . . ?
C3 C5 H5A 110.6 . . ?
C10 C5 H5A 110.6 . . ?
C3 C5 H5B 110.6 . . ?
C10 C5 H5B 110.6 . . ?
H5A C5 H5B 108.8 . . ?
C8 C6 H6A 120.0 . . ?
C8 C6 H6B 120.0 . . ?
H6A C6 H6B 120.0 . . ?
N1 C7 C10 104.29(17) . . ?
N1 C7 H7A 110.9 . . ?
C10 C7 H7A 110.9 . . ?
N1 C7 H7B 110.9 . . ?
C10 C7 H7B 110.9 . . ?
H7A C7 H7B 108.9 . . ?
C6 C8 C4 121.5(2) . . ?
C6 C8 H8 119.3 . . ?
C4 C8 H8 119.3 . . ?
C7 C10 C5 105.02(19) . . ?
C7 C10 H10A 110.7 . . ?
C5 C10 H10A 110.7 . . ?
C7 C10 H10B 110.7 . . ?
C5 C10 H10B 110.7 . . ?
H10A C10 H10B 108.8 . . ?

loop_
_geom_bond_atom_site_label_1
_geom_bond_atom_site_label_2
_geom_bond_distance
_geom_bond_site_symmetry_2
_geom_bond_publ_flag
N1 C2 1.497(3) . ?
N1 C7 1.500(3) . ?
N1 C3 1.511(3) . ?
N1 C4 1.520(3) . ?
C2 H2A 0.9800 . ?
C2 H2B 0.9800 . ?
C2 H2C 0.9800 . ?
C3 C5 1.524(3) . ?
C3 H3A 0.9900 . ?
C3 H3B 0.9900 . ?
C4 C8 1.499(3) . ?
C4 H4A 0.9900 . ?
C4 H4B 0.9900 . ?
C5 C10 1.539(4) . ?
C5 H5A 0.9900 . ?
C5 H5B 0.9900 . ?
C6 C8 1.309(3) . ?
C6 H6A 0.9500 . ?
C6 H6B 0.9500 . ?
C7 C10 1.520(3) . ?
C7 H7A 0.9900 . ?
C7 H7B 0.9900 . ?
C8 H8 0.9500 . ?
C10 H10A 0.9900 . ?
C10 H10B 0.9900 . ?

loop_
_cod_related_entry_id
_cod_related_entry_database
_cod_related_entry_code
1 ChemSpider 25934077
